data_7235558
loop_
_publ_author_name
'Hashemi, Lida'
'Morsali, Ali'

_publ_section_title
;
 Solid state structural transformation of bromide coordination polymer to
 chloride by anion replacement; new precursors for preparation of PbBr2
 and PbCl2 nanoparticles
;
_journal_issue 33
_journal_name_full 'RSC Adv.'
_journal_page_first 17265
_journal_paper_doi 10.1039/C4RA01579G
_journal_volume 4
_journal_year 2014
_chemical_formula_moiety 'C12 H10 Br2 N4 Pb'
_chemical_formula_sum 'C12 H10 Br2 N4 Pb'
_chemical_formula_weight 577.25
_space_group_IT_number 2
_space_group_name_Hall '-P 1'
_space_group_name_H-M_alt 'P -1'
_symmetry_cell_setting triclinic
_symmetry_space_group_name_Hall '-P 1'
_symmetry_space_group_name_H-M 'P -1'
_atom_sites_solution_hydrogens geom
_atom_sites_solution_primary direct
_atom_sites_solution_secondary difmap
_audit_creation_method SHELXL-97
_cell_angle_alpha 108.661(2)
_cell_angle_beta 95.978(2)
_cell_angle_gamma 91.459(2)
_cell_formula_units_Z 1
_cell_length_a 4.1774(5)
_cell_length_b 9.2283(12)
_cell_length_c 10.8275(14)
_cell_measurement_reflns_used 287
_cell_measurement_temperature 100(2)
_cell_measurement_theta_max 30
_cell_measurement_theta_min 3
_cell_volume 392.54(9)
_computing_cell_refinement 'Bruker SAINT'
_computing_data_collection 'Bruker APEX II'
_computing_data_reduction 'Bruker SAINT'
_computing_molecular_graphics 'Bruker SHELXTL'
_computing_publication_material 'Bruker SHELXTL'
_computing_structure_refinement 'SHELXL-97 (Sheldrick, 1997)'
_computing_structure_solution 'SHELXS-97 (Sheldrick, 1997)'
_diffrn_ambient_temperature 100(2)
_diffrn_measured_fraction_theta_full 0.990
_diffrn_measured_fraction_theta_max 0.990
_diffrn_measurement_device_type 'Bruker APEX II CCD area detector''
_diffrn_measurement_method 'omega scans'
_diffrn_radiation_monochromator graphite
_diffrn_radiation_source 'fine-focus sealed tube'
_diffrn_radiation_type MoK\a
_diffrn_radiation_wavelength 0.71073
_diffrn_reflns_av_R_equivalents 0.0244
_diffrn_reflns_av_sigmaI/netI 0.0249
_diffrn_reflns_limit_h_max 5
_diffrn_reflns_limit_h_min -5
_diffrn_reflns_limit_k_max 12
_diffrn_reflns_limit_k_min -12
_diffrn_reflns_limit_l_max 15
_diffrn_reflns_limit_l_min -15
_diffrn_reflns_number 6789
_diffrn_reflns_theta_full 30.00
_diffrn_reflns_theta_max 30.00
_diffrn_reflns_theta_min 2.33
_exptl_absorpt_coefficient_mu 15.826
_exptl_absorpt_correction_T_max 0.505
_exptl_absorpt_correction_T_min 0.061
_exptl_absorpt_correction_type multi-scan
_exptl_absorpt_process_details SADABS
_exptl_crystal_colour yellow
_exptl_crystal_density_diffrn 2.442
_exptl_crystal_density_method 'not measured'
_exptl_crystal_description Prism
_exptl_crystal_F_000 262
_exptl_crystal_size_max 0.40
_exptl_crystal_size_mid 0.09
_exptl_crystal_size_min 0.05
_refine_diff_density_max 1.362
_refine_diff_density_min -1.181
_refine_diff_density_rms 0.111
_refine_ls_extinction_method none
_refine_ls_goodness_of_fit_ref 1.004
_refine_ls_hydrogen_treatment constr
_refine_ls_matrix_type full
_refine_ls_number_parameters 88
_refine_ls_number_reflns 2255
_refine_ls_number_restraints 0
_refine_ls_restrained_S_all 1.004
_refine_ls_R_factor_all 0.0139
_refine_ls_R_factor_gt 0.0139
_refine_ls_shift/su_max 0.001
_refine_ls_shift/su_mean 0.000
_refine_ls_structure_factor_coef Fsqd
_refine_ls_weighting_details 'calc w=1/[\s^2^(Fo^2^)+(0.0103P)^2^+0.2915P] where P=(Fo^2^+2Fc^2^)/3'
_refine_ls_weighting_scheme calc
_refine_ls_wR_factor_gt 0.0327
_refine_ls_wR_factor_ref 0.0327
_reflns_number_gt 2254
_reflns_number_total 2255
_reflns_threshold_expression I>2\s(I)
_cod_data_source_file c4ra01579g2.cif
_cod_data_source_block a
_cod_depositor_comments
;
The following automatic conversions were performed:

data item '_symmetry_cell_setting' value 'Triclinic' was changed to
'triclinic' in accordance with the
/home/saulius/struct/COD-crude-data/automatic-downloads/DataCite-retrospective/RSC/depositions/lib/dictionaries/cif_core.dic
dictionary named 'cif_core.dic' version 2.4.2 last updated on
2011-04-26.

Automatic conversion script
Id: cif_fix_values 6909 2019-04-08 15:41:33Z antanas 
;
_cod_database_code 7235558

loop_
_symmetry_equiv_pos_as_xyz
'x, y, z'
'-x, -y, -z'

loop_
_atom_site_label
_atom_site_type_symbol
_atom_site_fract_x
_atom_site_fract_y
_atom_site_fract_z
_atom_site_U_iso_or_equiv
_atom_site_adp_type
_atom_site_occupancy
_atom_site_symmetry_multiplicity
_atom_site_calc_flag
_atom_site_refinement_flags
Pb1 Pb 0.0000 1.0000 0.0000 0.01206(4) Uani 1 2 d S
Br1 Br 0.44566(5) 0.79163(2) -0.163147(19) 0.01808(5) Uani 1 1 d .
N1 N 0.0554(5) 0.8373(2) 0.16452(18) 0.0209(4) Uani 1 1 d .
N2 N 0.4864(5) 0.5597(2) 0.47233(17) 0.0188(3) Uani 1 1 d .
C1 C 0.2547(6) 0.8824(3) 0.2778(2) 0.0238(4) Uani 1 1 d .
H1A H 0.3535 0.9833 0.3073 0.029 Uiso 1 1 calc R
C2 C 0.3227(6) 0.7883(3) 0.3536(2) 0.0228(4) Uani 1 1 d .
H2A H 0.4648 0.8243 0.4330 0.027 Uiso 1 1 calc R
C3 C 0.1784(5) 0.6399(2) 0.3108(2) 0.0173(4) Uani 1 1 d .
C4 C -0.0324(5) 0.5940(3) 0.1948(2) 0.0208(4) Uani 1 1 d .
H4A H -0.1385 0.4945 0.1638 0.025 Uiso 1 1 calc R
C5 C -0.0851(6) 0.6957(3) 0.1252(2) 0.0219(4) Uani 1 1 d .
H5A H -0.2277 0.6631 0.0458 0.026 Uiso 1 1 calc R
C6 C 0.2467(5) 0.5310(2) 0.3826(2) 0.0175(4) Uani 1 1 d .
H6A H 0.1131 0.4396 0.3624 0.021 Uiso 1 1 calc R

loop_
_atom_site_aniso_label
_atom_site_aniso_U_11
_atom_site_aniso_U_22
_atom_site_aniso_U_33
_atom_site_aniso_U_23
_atom_site_aniso_U_13
_atom_site_aniso_U_12
Pb1 0.01152(5) 0.01103(5) 0.01490(5) 0.00626(4) 0.00070(3) 0.00025(3)
Br1 0.01655(9) 0.01375(9) 0.02088(10) 0.00149(7) 0.00231(7) -0.00100(7)
N1 0.0277(9) 0.0184(8) 0.0201(8) 0.0108(7) 0.0034(7) 0.0031(7)
N2 0.0263(9) 0.0156(8) 0.0174(8) 0.0096(7) 0.0023(7) 0.0025(7)
C1 0.0338(12) 0.0187(10) 0.0207(10) 0.0101(8) -0.0007(9) -0.0010(9)
C2 0.0325(11) 0.0180(10) 0.0179(9) 0.0079(8) -0.0028(8) -0.0013(9)
C3 0.0213(9) 0.0162(9) 0.0173(9) 0.0082(7) 0.0053(7) 0.0036(7)
C4 0.0238(10) 0.0184(9) 0.0213(10) 0.0092(8) -0.0011(8) -0.0003(8)
C5 0.0255(10) 0.0210(10) 0.0212(10) 0.0115(8) -0.0027(8) 0.0004(8)
C6 0.0227(9) 0.0156(9) 0.0167(9) 0.0079(7) 0.0047(7) 0.0031(7)

loop_
_atom_type_symbol
_atom_type_description
_atom_type_scat_dispersion_real
_atom_type_scat_dispersion_imag
_atom_type_scat_source
C C 0.0033 0.0016 'International Tables Vol C Tables 4.2.6.8 and 6.1.1.4'
H H 0.0000 0.0000 'International Tables Vol C Tables 4.2.6.8 and 6.1.1.4'
N N 0.0061 0.0033 'International Tables Vol C Tables 4.2.6.8 and 6.1.1.4'
Br Br -0.2901 2.4595 'International Tables Vol C Tables 4.2.6.8 and 6.1.1.4'
Pb Pb -3.3944 10.1111 'International Tables Vol C Tables 4.2.6.8 and 6.1.1.4'

loop_
_geom_angle_atom_site_label_1
_geom_angle_atom_site_label_2
_geom_angle_atom_site_label_3
_geom_angle
_geom_angle_site_symmetry_1
_geom_angle_site_symmetry_3
N1 Pb1 N1 180.00(5) . 2_575
N1 Pb1 Br1 91.10(4) . 1_455
N1 Pb1 Br1 88.90(4) 2_575 1_455
N1 Pb1 Br1 88.90(4) . 2_675
N1 Pb1 Br1 91.10(4) 2_575 2_675
Br1 Pb1 Br1 180.0 1_455 2_675
N1 Pb1 Br1 91.42(4) . 2_575
N1 Pb1 Br1 88.58(4) 2_575 2_575
Br1 Pb1 Br1 91.455(10) 1_455 2_575
Br1 Pb1 Br1 88.545(10) 2_675 2_575
N1 Pb1 Br1 88.58(4) . .
N1 Pb1 Br1 91.42(4) 2_575 .
Br1 Pb1 Br1 88.545(10) 1_455 .
Br1 Pb1 Br1 91.455(10) 2_675 .
Br1 Pb1 Br1 180.0 2_575 .
Pb1 Br1 Pb1 88.545(10) 1_655 .
C5 N1 C1 117.78(18) . .
C5 N1 Pb1 118.67(14) . .
C1 N1 Pb1 122.89(14) . .
C6 N2 N2 111.0(2) . 2_666
N1 C1 C2 123.1(2) . .
N1 C1 H1A 118.4 . .
C2 C1 H1A 118.4 . .
C1 C2 C3 118.7(2) . .
C1 C2 H2A 120.6 . .
C3 C2 H2A 120.6 . .
C4 C3 C2 118.22(18) . .
C4 C3 C6 119.57(19) . .
C2 C3 C6 122.20(19) . .
C5 C4 C3 119.1(2) . .
C5 C4 H4A 120.5 . .
C3 C4 H4A 120.5 . .
N1 C5 C4 123.1(2) . .
N1 C5 H5A 118.5 . .
C4 C5 H5A 118.5 . .
N2 C6 C3 119.77(19) . .
N2 C6 H6A 120.1 . .
C3 C6 H6A 120.1 . .

loop_
_geom_bond_atom_site_label_1
_geom_bond_atom_site_label_2
_geom_bond_distance
_geom_bond_site_symmetry_2
Pb1 N1 2.6689(17) .
Pb1 N1 2.6689(17) 2_575
Pb1 Br1 2.9880(3) 1_455
Pb1 Br1 2.9880(3) 2_675
Pb1 Br1 2.9963(3) 2_575
Pb1 Br1 2.9963(3) .
Br1 Pb1 2.9880(3) 1_655
N1 C5 1.337(3) .
N1 C1 1.347(3) .
N2 C6 1.279(3) .
N2 N2 1.414(3) 2_666
C1 C2 1.388(3) .
C1 H1A 0.9500 .
C2 C3 1.396(3) .
C2 H2A 0.9500 .
C3 C4 1.394(3) .
C3 C6 1.471(3) .
C4 C5 1.388(3) .
C4 H4A 0.9500 .
C5 H5A 0.9500 .
C6 H6A 0.9500 .

loop_
_geom_torsion_atom_site_label_1
_geom_torsion_atom_site_label_2
_geom_torsion_atom_site_label_3
_geom_torsion_atom_site_label_4
_geom_torsion
_geom_torsion_site_symmetry_1
_geom_torsion_site_symmetry_4
N1 Pb1 Br1 Pb1 -88.86(4) . 1_655
N1 Pb1 Br1 Pb1 91.14(4) 2_575 1_655
Br1 Pb1 Br1 Pb1 180.0 1_455 1_655
Br1 Pb1 Br1 Pb1 0.0 2_675 1_655
Br1 Pb1 Br1 Pb1 66(100) 2_575 1_655
N1 Pb1 N1 C5 -110(100) 2_575 .
Br1 Pb1 N1 C5 17.33(17) 1_455 .
Br1 Pb1 N1 C5 -162.67(17) 2_675 .
Br1 Pb1 N1 C5 108.81(17) 2_575 .
Br1 Pb1 N1 C5 -71.19(17) . .
N1 Pb1 N1 C1 61(100) 2_575 .
Br1 Pb1 N1 C1 -172.25(18) 1_455 .
Br1 Pb1 N1 C1 7.75(18) 2_675 .
Br1 Pb1 N1 C1 -80.76(18) 2_575 .
Br1 Pb1 N1 C1 99.24(18) . .
C5 N1 C1 C2 0.9(4) . .
Pb1 N1 C1 C2 -169.65(19) . .
N1 C1 C2 C3 0.0(4) . .
C1 C2 C3 C4 -1.1(3) . .
C1 C2 C3 C6 177.7(2) . .
C2 C3 C4 C5 1.4(3) . .
C6 C3 C4 C5 -177.5(2) . .
C1 N1 C5 C4 -0.6(4) . .
Pb1 N1 C5 C4 170.34(18) . .
C3 C4 C5 N1 -0.5(4) . .
N2 N2 C6 C3 -179.1(2) 2_666 .
C4 C3 C6 N2 165.4(2) . .
C2 C3 C6 N2 -13.4(3) . .
